data_7114806
loop_
_publ_author_name
'Adams, Harry'
'Bernad Jr., Pablo L.'
'Hembury, Guy A.'
'Hunter, Christopher A.'
'McCabe, James F.'
'Eggleston, Drake S.'
'Haltiwanger, R. Curtis'
'Livingstone, David J.'
'D. M. Harris, Kenneth'
'Kariuki, Benson M.'

_publ_section_title
;
 Substituent effects on aromatic interactions in the solid state
;
_journal_issue 16
_journal_name_full 'Chemical Communications'
_journal_page_first 1500
_journal_paper_doi 10.1039/b101575n
_journal_year 2001
_chemical_formula_sum 'C17 H18 N2 O3'
_chemical_formula_weight 298.33
_chemical_name_systematic
; 
? 
;
_space_group_IT_number 9
_symmetry_cell_setting monoclinic
_symmetry_space_group_name_Hall 'C -2yc'
_symmetry_space_group_name_H-M 'C 1 c 1'
_atom_sites_solution_hydrogens geom
_atom_sites_solution_primary direct
_atom_sites_solution_secondary difmap
_audit_creation_method SHELXL
_cell_angle_alpha 90.00
_cell_angle_beta 107.02(3)
_cell_angle_gamma 90.00
_cell_formula_units_Z 4
_cell_length_a 8.916(5)
_cell_length_b 23.665(7)
_cell_length_c 7.924(3)
_cell_measurement_reflns_used 42
_cell_measurement_temperature 293(2)
_cell_measurement_theta_max 12.5
_cell_measurement_theta_min 10
_cell_volume 1598.7(12)
_computing_cell_refinement 'Siemens XSCANS'
_computing_data_collection 'Siemens P4'
_computing_data_reduction 'Siemens XPREP'
_computing_molecular_graphics SHELXTL-PLUS
_computing_publication_material SHELXT-93
_computing_structure_refinement 'SHELXL-93 (Sheldrick, 1993)'
_computing_structure_solution 'SHELXS-86 (Sheldrick, 1990)'
_diffrn_ambient_temperature 293(2)
_diffrn_measurement_device 'Siemens P4'
_diffrn_measurement_method omega
_diffrn_radiation_monochromator graphite
_diffrn_radiation_source 'fine-focus sealed tube'
_diffrn_radiation_type MoK\a
_diffrn_radiation_wavelength 0.71073
_diffrn_reflns_av_R_equivalents 0.0152
_diffrn_reflns_av_sigmaI/netI 0.0325
_diffrn_reflns_limit_h_max 8
_diffrn_reflns_limit_h_min -1
_diffrn_reflns_limit_k_max 22
_diffrn_reflns_limit_k_min -1
_diffrn_reflns_limit_l_max 7
_diffrn_reflns_limit_l_min -7
_diffrn_reflns_number 1031
_diffrn_reflns_theta_max 20.00
_diffrn_reflns_theta_min 2.54
_diffrn_standards_decay_% 0
_diffrn_standards_interval_count 97
_diffrn_standards_interval_time 60
_diffrn_standards_number 3
_exptl_absorpt_coefficient_mu 0.086
_exptl_absorpt_correction_type none
_exptl_crystal_colour colourless
_exptl_crystal_density_diffrn 1.239
_exptl_crystal_description prismatic
_exptl_crystal_F_000 632
_exptl_crystal_size_max 0.5
_exptl_crystal_size_mid 0.35
_exptl_crystal_size_min 0.20
_refine_diff_density_max 0.093
_refine_diff_density_min -0.131
_refine_diff_density_rms 0.026
_refine_ls_abs_structure_details 'Flack H D (1983), Acta Cryst. A39, 876-881'
_refine_ls_abs_structure_Flack 0.79(303)
_refine_ls_extinction_method none
_refine_ls_goodness_of_fit_all 1.010
_refine_ls_goodness_of_fit_obs 1.061
_refine_ls_matrix_type full
_refine_ls_number_parameters 199
_refine_ls_number_reflns 932
_refine_ls_number_restraints 2
_refine_ls_restrained_S_all 1.009
_refine_ls_restrained_S_obs 1.060
_refine_ls_R_factor_all 0.0451
_refine_ls_R_factor_obs 0.0375
_refine_ls_shift/esd_max 0.000
_refine_ls_shift/esd_mean 0.000
_refine_ls_structure_factor_coef Fsqd
_refine_ls_weighting_details 'w=1/[\s^2^(Fo^2^)+(0.0658P)^2^+0.0000P] where P=(Fo^2^+2Fc^2^)/3'
_refine_ls_weighting_scheme calc
_refine_ls_wR_factor_all 0.0983
_refine_ls_wR_factor_obs 0.0937
_reflns_number_observed 801
_reflns_number_total 932
_reflns_observed_criterion >4sigma(I)
_cod_data_source_file b101575n.txt
_cod_data_source_block gah09
_cod_depositor_comments
;
The following automatic conversions were performed:

'_symmetry_cell_setting' value 'Monoclinic' changed to 'monoclinic'
according to
/usr/data/users/saulius/automatic-downloads/retrospective/RSC/lib/dictionaries/cif_core.dic
dictionary named 'cif_core.dic' version 2.4.2 from 2011-04-26.

Automatic conversion script
Id: cif_fix_values 2281 2013-09-26 08:29:07Z andrius 

The following automatic conversions were performed:

'_refine_ls_weighting_scheme' value 'calc
w=1/[\s^2^(Fo^2^)+(0.0658P)^2^+0.0000P] where P=(Fo^2^+2Fc^2^)/3' was
changed to 'calc'. New tag '_refine_ls_weighting_details' was
created. The value of the new tag was set to
'w=1/[\s^2^(Fo^2^)+(0.0658P)^2^+0.0000P] where P=(Fo^2^+2Fc^2^)/3'.

Automatic conversion script
Id: cif_fix_values 3143 2015-03-26 13:38:13Z robertas 
;
_cod_original_cell_volume 1598.7(11)
_cod_original_sg_symbol_H-M Cc
_cod_database_code 7114806

loop_
_symmetry_equiv_pos_as_xyz
'x, y, z'
'x, -y, z+1/2'
'x+1/2, y+1/2, z'
'x+1/2, -y+1/2, z+1/2'

loop_
_atom_site_aniso_label
_atom_site_aniso_U_11
_atom_site_aniso_U_22
_atom_site_aniso_U_33
_atom_site_aniso_U_23
_atom_site_aniso_U_13
_atom_site_aniso_U_12
N1 0.081(4) 0.057(4) 0.112(4) 0.007(4) 0.026(4) 0.001(4)
N2 0.048(3) 0.047(3) 0.058(3) 0.005(2) -0.007(3) 0.004(3)
O1 0.110(4) 0.064(3) 0.130(4) 0.010(3) 0.018(4) 0.021(3)
O2 0.134(5) 0.049(3) 0.176(5) -0.015(3) 0.000(4) -0.024(3)
O3 0.068(3) 0.059(2) 0.087(3) 0.000(2) -0.032(2) 0.010(2)
C1 0.062(4) 0.038(3) 0.082(4) 0.001(3) 0.017(4) 0.001(3)
C2 0.061(4) 0.050(4) 0.084(4) 0.005(3) -0.005(4) 0.003(4)
C3 0.069(4) 0.051(4) 0.067(4) -0.007(3) -0.012(4) -0.003(4)
C4 0.039(3) 0.051(3) 0.055(3) -0.001(3) 0.004(3) 0.002(3)
C5 0.059(4) 0.063(4) 0.072(4) -0.010(3) -0.006(3) -0.010(3)
C6 0.065(4) 0.047(4) 0.095(4) -0.005(3) -0.001(4) -0.003(3)
C7 0.050(3) 0.046(4) 0.051(3) -0.002(3) 0.002(3) 0.005(3)
C8 0.047(3) 0.054(4) 0.046(3) -0.003(3) -0.005(3) 0.005(4)
C9 0.067(4) 0.056(4) 0.062(3) 0.005(3) 0.002(3) -0.009(4)
C10 0.082(5) 0.090(6) 0.085(5) 0.015(4) 0.016(4) -0.018(5)
C11 0.085(5) 0.055(5) 0.121(6) 0.018(4) -0.002(5) -0.007(4)
C12 0.062(5) 0.070(5) 0.106(5) -0.009(4) 0.003(4) 0.011(4)
C13 0.051(4) 0.055(4) 0.076(4) 0.000(3) 0.001(3) -0.006(3)
C14 0.093(5) 0.087(5) 0.108(6) -0.014(4) 0.033(5) 0.013(4)
C15 0.177(9) 0.161(8) 0.151(9) -0.025(7) 0.091(8) -0.050(7)
C16 0.102(6) 0.094(5) 0.082(4) 0.004(4) 0.043(4) -0.007(4)
C17 0.093(6) 0.094(5) 0.116(5) -0.005(4) 0.037(5) 0.004(4)

loop_
_atom_site_label
_atom_site_type_symbol
_atom_site_fract_x
_atom_site_fract_y
_atom_site_fract_z
_atom_site_U_iso_or_equiv
_atom_site_thermal_displace_type
_atom_site_occupancy
_atom_site_calc_flag
_atom_site_refinement_flags
N1 N -0.0267(7) 0.5034(2) -0.0356(9) 0.084(2) Uani 1 d .
N2 N -0.0219(5) 0.2292(2) 0.0062(5) 0.0559(12) Uani 1 d .
H2A H -0.1000(5) 0.2414(2) -0.0867(5) 0.080 Uiso 1 d R
O1 O -0.1320(6) 0.5180(2) -0.1668(7) 0.105(2) Uani 1 d .
O2 O 0.0541(7) 0.5364(2) 0.0661(7) 0.130(2) Uani 1 d .
O3 O 0.1979(5) 0.2524(2) 0.2121(5) 0.0829(13) Uani 1 d .
C1 C 0.0010(7) 0.4418(2) -0.0051(8) 0.061(2) Uani 1 d .
C2 C -0.1010(7) 0.4056(2) -0.1069(8) 0.070(2) Uani 1 d .
H2B H -0.1885(7) 0.4192(2) -0.2003(8) 0.080 Uiso 1 d R
C3 C -0.0778(8) 0.3478(2) -0.0754(7) 0.069(2) Uani 1 d .
H3A H -0.1530(8) 0.3215(2) -0.1442(7) 0.080 Uiso 1 d R
C4 C 0.0480(6) 0.3282(2) 0.0533(6) 0.0504(14) Uani 1 d .
C5 C 0.1507(7) 0.3679(2) 0.1539(8) 0.070(2) Uani 1 d .
H5A H 0.2418(7) 0.3550(2) 0.2439(8) 0.080 Uiso 1 d R
C6 C 0.1286(8) 0.4248(2) 0.1268(8) 0.074(2) Uani 1 d .
H6A H 0.1983(8) 0.4520(2) 0.1997(8) 0.080 Uiso 1 d R
C7 C 0.0830(7) 0.2668(2) 0.0991(7) 0.0515(14) Uani 1 d .
C8 C -0.0143(7) 0.1695(2) 0.0431(6) 0.0532(15) Uani 1 d .
C9 C -0.0995(8) 0.1475(2) 0.1488(7) 0.065(2) Uani 1 d .
C10 C -0.0954(9) 0.0901(3) 0.1767(9) 0.087(2) Uani 1 d .
H10A H -0.1517(9) 0.0744(3) 0.2519(9) 0.080 Uiso 1 d R
C11 C -0.0113(10) 0.0554(3) 0.0986(11) 0.094(2) Uani 1 d .
H11A H -0.0133(10) 0.0153(3) 0.1151(11) 0.080 Uiso 1 d R
C12 C 0.0713(8) 0.0770(3) -0.0023(9) 0.084(2) Uani 1 d .
H12A H 0.1295(8) 0.0520(3) -0.0552(9) 0.080 Uiso 1 d R
C13 C 0.0745(7) 0.1353(2) -0.0333(8) 0.064(2) Uani 1 d .
C14 C 0.1704(9) 0.1585(3) -0.1457(9) 0.096(2) Uani 1 d .
H14A H 0.2702(9) 0.1398(3) -0.1175(9) 0.080 Uiso 1 d R
H14B H 0.1889(9) 0.1981(3) -0.1212(9) 0.080 Uiso 1 d R
C15 C 0.1009(13) 0.1506(4) -0.3306(12) 0.154(4) Uani 1 d .
H15A H 0.1629(13) 0.1658(4) -0.4005(12) 0.080 Uiso 1 d R
H15B H 0.0838(13) 0.1110(4) -0.3552(12) 0.080 Uiso 1 d R
H15C H 0.0018(13) 0.1698(4) -0.3590(12) 0.080 Uiso 1 d R
C16 C -0.2022(9) 0.1842(3) 0.2256(9) 0.089(2) Uani 1 d .
H16A H -0.1559(9) 0.2211(3) 0.2491(9) 0.080 Uiso 1 d R
H16B H -0.2041(9) 0.1680(3) 0.3360(9) 0.080 Uiso 1 d R
C17 C -0.3671(9) 0.1909(3) 0.1083(9) 0.099(2) Uani 1 d .
H17A H -0.4267(9) 0.2143(3) 0.1640(9) 0.080 Uiso 1 d R
H17B H -0.3656(9) 0.2078(3) -0.0014(9) 0.080 Uiso 1 d R
H17C H -0.4143(9) 0.1542(3) 0.0862(9) 0.080 Uiso 1 d R

loop_
_atom_type_symbol
_atom_type_description
_atom_type_scat_dispersion_real
_atom_type_scat_dispersion_imag
_atom_type_scat_source
C C 0.0033 0.0016 'International Tables Vol C Tables 4.2.6.8 and 6.1.1.4'
H H 0.0000 0.0000 'International Tables Vol C Tables 4.2.6.8 and 6.1.1.4'
N N 0.0061 0.0033 'International Tables Vol C Tables 4.2.6.8 and 6.1.1.4'
O O 0.0106 0.0060 'International Tables Vol C Tables 4.2.6.8 and 6.1.1.4'

loop_
_geom_angle_atom_site_label_1
_geom_angle_atom_site_label_2
_geom_angle_atom_site_label_3
_geom_angle
O2 N1 O1 123.0(5)
O2 N1 C1 119.4(6)
O1 N1 C1 117.6(6)
C7 N2 C8 123.7(4)
C2 C1 C6 122.9(5)
C2 C1 N1 118.6(5)
C6 C1 N1 118.5(5)
C1 C2 C3 118.8(5)
C4 C3 C2 121.1(5)
C3 C4 C5 117.4(5)
C3 C4 C7 125.3(5)
C5 C4 C7 117.3(5)
C6 C5 C4 122.3(5)
C1 C6 C5 117.4(5)
O3 C7 N2 121.9(4)
O3 C7 C4 121.8(5)
N2 C7 C4 116.4(5)
C9 C8 C13 121.8(5)
C9 C8 N2 119.4(5)
C13 C8 N2 118.8(6)
C10 C9 C8 118.3(6)
C10 C9 C16 119.6(7)
C8 C9 C16 121.9(5)
C11 C10 C9 120.7(7)
C12 C11 C10 120.6(6)
C11 C12 C13 121.5(7)
C8 C13 C12 117.0(6)
C8 C13 C14 122.6(5)
C12 C13 C14 120.4(6)
C15 C14 C13 114.0(7)
C17 C16 C9 114.2(5)

loop_
_geom_bond_atom_site_label_1
_geom_bond_atom_site_label_2
_geom_bond_distance
N1 O2 1.200(6)
N1 O1 1.229(6)
N1 C1 1.485(7)
N2 C7 1.343(6)
N2 C8 1.440(7)
O3 C7 1.197(6)
C1 C2 1.334(7)
C1 C6 1.361(8)
C2 C3 1.395(7)
C3 C4 1.358(7)
C4 C5 1.390(7)
C4 C7 1.508(7)
C5 C6 1.370(8)
C8 C9 1.387(8)
C8 C13 1.389(8)
C9 C10 1.373(8)
C9 C16 1.514(9)
C10 C11 1.376(11)
C11 C12 1.337(10)
C12 C13 1.403(8)
C13 C14 1.508(9)
C14 C15 1.426(10)
C16 C17 1.500(9)

loop_
_geom_torsion_atom_site_label_1
_geom_torsion_atom_site_label_2
_geom_torsion_atom_site_label_3
_geom_torsion_atom_site_label_4
_geom_torsion
O2 N1 C1 C2 172.2(6)
O1 N1 C1 C2 -8.5(8)
O2 N1 C1 C6 -7.1(8)
O1 N1 C1 C6 172.2(6)
C6 C1 C2 C3 1.1(9)
N1 C1 C2 C3 -178.2(6)
C1 C2 C3 C4 -1.7(10)
C2 C3 C4 C5 1.1(8)
C2 C3 C4 C7 179.4(6)
C3 C4 C5 C6 -0.1(8)
C7 C4 C5 C6 -178.5(6)
C2 C1 C6 C5 -0.1(9)
N1 C1 C6 C5 179.2(5)
C4 C5 C6 C1 -0.5(9)
C8 N2 C7 O3 5.8(8)
C8 N2 C7 C4 -174.2(5)
C3 C4 C7 O3 178.5(5)
C5 C4 C7 O3 -3.2(8)
C3 C4 C7 N2 -1.5(8)
C5 C4 C7 N2 176.8(5)
C7 N2 C8 C9 94.9(6)
C7 N2 C8 C13 -87.1(6)
C13 C8 C9 C10 -0.3(7)
N2 C8 C9 C10 177.5(5)
C13 C8 C9 C16 -177.2(5)
N2 C8 C9 C16 0.7(7)
C8 C9 C10 C11 -1.3(9)
C16 C9 C10 C11 175.6(6)
C9 C10 C11 C12 1.8(11)
C10 C11 C12 C13 -0.5(11)
C9 C8 C13 C12 1.5(7)
N2 C8 C13 C12 -176.4(4)
C9 C8 C13 C14 -178.8(5)
N2 C8 C13 C14 3.4(7)
C11 C12 C13 C8 -1.1(9)
C11 C12 C13 C14 179.2(6)
C8 C13 C14 C15 -103.0(7)
C12 C13 C14 C15 76.7(8)
C10 C9 C16 C17 -88.3(7)
C8 C9 C16 C17 88.5(7)
